data_9008236
loop_
_publ_author_name
'Takeuchi, Y.'
'Kudoh, Y.'
'Haga, N.'

_publ_section_title
;
 The interpretation of partial Patterson functions and its application to
 structure analyses of serandite Mn2NaHSi3O9 and banalsite BaNa2Al4Si4O16
;
_journal_name_full 'Zeitschrift fur Kristallographie'
_journal_page_first 313
_journal_page_last 336
_journal_volume 138
_journal_year 1973
_chemical_formula_sum 'Al4 Ba Na2 O16 Si4'
_chemical_name_mineral Banalsite
_space_group_IT_number 72
_symmetry_space_group_name_Hall '-I 2 2c'
_symmetry_space_group_name_H-M 'I b a m'
_cell_angle_alpha 90
_cell_angle_beta 90
_cell_angle_gamma 90
_cell_length_a 8.496
_cell_length_b 9.983
_cell_length_c 16.755
_cell_formula_units_Z 4
_cell_volume 1421.085
_database_code_amcsd 0010759
_exptl_crystal_density_diffrn 3.083
_cod_original_formula_sum 'Ba Na2 (Al4 Si4) O16'
_cod_database_code 9008236

loop_
_space_group_symop_operation_xyz
x,y,z
1/2+x,1/2+y,1/2+z
x,-y,1/2+z
1/2+x,1/2-y,+z
-x,y,1/2-z
1/2-x,1/2+y,-z
-x,y,1/2+z
1/2-x,1/2+y,+z
x,-y,1/2-z
1/2+x,1/2-y,-z
x,y,-z
1/2+x,1/2+y,1/2-z
-x,-y,z
1/2-x,1/2-y,1/2+z
-x,-y,-z
1/2-x,1/2-y,1/2-z

loop_
_atom_site_aniso_label
_atom_site_aniso_U_11
_atom_site_aniso_U_22
_atom_site_aniso_U_33
_atom_site_aniso_U_12
_atom_site_aniso_U_13
_atom_site_aniso_U_23
Ba 0.01262 0.00843 0.00981 0.00000 0.00000 0.00000
Na 0.01737 0.01348 0.02005 0.00245 0.00000 0.00000
Al1 0.00768 0.00510 0.00412 -0.00163 0.00050 -0.00042
Si1 0.00768 0.00510 0.00412 -0.00163 0.00050 -0.00042
Al2 0.00929 0.01040 0.00882 -0.00090 0.00094 -0.00025
Si2 0.00929 0.01040 0.00882 -0.00090 0.00094 -0.00025
O1 0.00969 0.02110 0.00796 0.00086 0.00000 0.00000
O2 0.01982 0.01323 0.01266 0.00000 -0.00231 0.00000
O3 0.00932 0.00651 0.01977 0.00498 0.00267 -0.00051
O4 0.01997 0.00823 0.01152 -0.00232 0.00224 -0.00271
O5 0.00783 0.01479 0.01522 -0.00537 0.00209 0.00169

loop_
_atom_site_label
_atom_site_fract_x
_atom_site_fract_y
_atom_site_fract_z
_atom_site_occupancy
Ba 0.00000 0.00000 0.25000 1.00000
Na 0.04220 0.17450 0.50000 1.00000
Al1 0.22830 0.44290 0.40670 0.50000
Si1 0.22830 0.44290 0.40670 0.50000
Al2 0.07540 0.30950 0.15860 0.50000
Si2 0.07540 0.30950 0.15860 0.50000
O1 0.21430 0.01530 0.00000 1.00000
O2 0.00000 0.29280 0.25000 1.00000
O3 0.12550 0.15320 0.12870 1.00000
O4 0.06180 0.35340 0.40820 1.00000
O5 0.22380 0.42130 0.15350 1.00000

loop_
_cod_related_entry_id
_cod_related_entry_database
_cod_related_entry_code
1 AMCSD 0010759
